data_7035765
loop_
_publ_author_name
'Dong, Xiaoliang'
'Liu, Litao'
'Zhou, Yuhan'
'Liu, Jun'
'Zhang, Yixin'
'Chen, Yanhui'
'Qu, Jingping'

_publ_section_title
;
 Synthesis of carboxylate-bridged iron-thiolate clusters from
 alcohols/aldehydes or carboxylate salts.
;
_journal_issue 33
_journal_name_full 'Dalton transactions (Cambridge, England : 2003)'
_journal_page_first 14952
_journal_page_last 14958
_journal_paper_doi 10.1039/c5dt01445j
_journal_volume 44
_journal_year 2015
_chemical_formula_sum 'C33 H47 F6 Fe2 O2 P S2'
_chemical_formula_weight 796.50
_chemical_name_systematic
; 
 ? 
;
_space_group_IT_number 14
_symmetry_cell_setting monoclinic
_symmetry_space_group_name_Hall '-P 2ybc'
_symmetry_space_group_name_H-M 'P 1 21/c 1'
_atom_sites_solution_hydrogens geom
_atom_sites_solution_primary direct
_atom_sites_solution_secondary difmap
_audit_creation_method SHELXL-97
_audit_update_record
;
2015-04-13 deposited with the CCDC.
2015-07-13 downloaded from the CCDC.
;
_cell_angle_alpha 90.00
_cell_angle_beta 106.440(8)
_cell_angle_gamma 90.00
_cell_formula_units_Z 4
_cell_length_a 15.237(2)
_cell_length_b 14.235(2)
_cell_length_c 17.525(3)
_cell_measurement_temperature 298(2)
_cell_volume 3645.7(10)
_computing_cell_refinement 'Bruker SMART'
_computing_data_collection 'Bruker SMART'
_computing_data_reduction 'Bruker SAINT'
_computing_molecular_graphics 'Bruker SHELXTL'
_computing_publication_material 'Bruker SHELXTL'
_computing_structure_refinement 'Bruker SHELXTL'
_computing_structure_solution 'Bruker SHELXTL'
_diffrn_ambient_temperature 298(2)
_diffrn_measured_fraction_theta_full 0.989
_diffrn_measured_fraction_theta_max 0.989
_diffrn_measurement_device_type 'CCD area detector'
_diffrn_measurement_method 'phi and omega scans'
_diffrn_radiation_monochromator graphite
_diffrn_radiation_source 'fine-focus sealed tube'
_diffrn_radiation_type MoK\a
_diffrn_radiation_wavelength 0.71073
_diffrn_reflns_av_R_equivalents 0.0531
_diffrn_reflns_av_sigmaI/netI 0.0668
_diffrn_reflns_limit_h_max 17
_diffrn_reflns_limit_h_min -18
_diffrn_reflns_limit_k_max 16
_diffrn_reflns_limit_k_min -16
_diffrn_reflns_limit_l_max 20
_diffrn_reflns_limit_l_min -18
_diffrn_reflns_number 17495
_diffrn_reflns_theta_full 25.00
_diffrn_reflns_theta_max 25.00
_diffrn_reflns_theta_min 2.12
_exptl_absorpt_coefficient_mu 1.013
_exptl_absorpt_correction_T_max 0.8547
_exptl_absorpt_correction_T_min 0.7375
_exptl_absorpt_correction_type empirical
_exptl_absorpt_process_details SADABS
_exptl_crystal_colour black
_exptl_crystal_density_diffrn 1.451
_exptl_crystal_density_method 'not measured'
_exptl_crystal_description block
_exptl_crystal_F_000 1656
_exptl_crystal_recrystallization_method 'Re-crystallisation from solvent: THF/Et2O'
_exptl_crystal_size_max 0.32
_exptl_crystal_size_mid 0.25
_exptl_crystal_size_min 0.16
_refine_diff_density_max 0.501
_refine_diff_density_min -0.258
_refine_diff_density_rms 0.065
_refine_ls_extinction_method none
_refine_ls_goodness_of_fit_ref 1.000
_refine_ls_hydrogen_treatment 'riding mode'
_refine_ls_matrix_type full
_refine_ls_number_parameters 399
_refine_ls_number_reflns 6344
_refine_ls_number_restraints 0
_refine_ls_restrained_S_all 1.000
_refine_ls_R_factor_all 0.0689
_refine_ls_R_factor_gt 0.0482
_refine_ls_shift/su_max 0.001
_refine_ls_shift/su_mean 0.000
_refine_ls_structure_factor_coef Fsqd
_refine_ls_weighting_details 'calc w=1/[\s^2^(Fo^2^)+(0.0690P)^2^+0.8989P] where P=(Fo^2^+2Fc^2^)/3'
_refine_ls_weighting_scheme calc
_refine_ls_wR_factor_gt 0.1278
_refine_ls_wR_factor_ref 0.1394
_reflns_number_gt 4660
_reflns_number_total 6344
_reflns_threshold_expression >2sigma(I)
_cod_data_source_file c5dt01445j2.cif
_cod_data_source_block 12
_cod_depositor_comments
;
The following automatic conversions were performed:

'_symmetry_cell_setting' value 'Monoclinic' changed to 'monoclinic'
according to
/usr/data/users/saulius/crontab/automatic-downloads/rss-feeds/RSC/lib/dictionaries/cif_core.dic
dictionary named 'cif_core.dic' version 2.4.2 from 2011-04-26.

Automatic conversion script
Id: cif_fix_values 3271 2015-04-21 07:52:19Z andrius 

 Adding full bibliography for 7035762--7035765.cif.
;
_cod_original_cell_volume 3645.8(10)
_cod_original_sg_symbol_H-M 'P2(1)/c  '
_cod_database_code 7035765

loop_
_symmetry_equiv_pos_as_xyz
'x, y, z'
'-x, y+1/2, -z+1/2'
'-x, -y, -z'
'x, -y-1/2, z-1/2'

loop_
_atom_site_label
_atom_site_type_symbol
_atom_site_fract_x
_atom_site_fract_y
_atom_site_fract_z
_atom_site_U_iso_or_equiv
_atom_site_adp_type
_atom_site_occupancy
_atom_site_symmetry_multiplicity
_atom_site_calc_flag
_atom_site_refinement_flags
P1 P 0.72916(10) 0.35003(11) 0.96797(9) 0.0799(4) Uani 1 1 d .
Fe1 Fe 0.73335(3) 0.81454(3) 1.14904(3) 0.04071(17) Uani 1 1 d .
Fe2 Fe 0.85369(3) 0.94899(3) 1.16009(3) 0.03960(16) Uani 1 1 d .
S2 S 0.87688(6) 0.79763(6) 1.14532(5) 0.0421(2) Uani 1 1 d .
S1 S 0.71515(7) 0.96335(6) 1.17642(6) 0.0490(3) Uani 1 1 d .
O1 O 0.69617(17) 0.84393(17) 1.03495(15) 0.0482(6) Uani 1 1 d .
O2 O 0.79887(17) 0.96134(17) 1.04387(14) 0.0457(6) Uani 1 1 d .
C1 C 0.61031(18) 0.7663(2) 1.16790(18) 0.0577(11) Uani 1 1 d G
C2 C 0.6771(2) 0.77799(19) 1.24229(17) 0.0566(10) Uani 1 1 d G
C3 C 0.75114(19) 0.71666(19) 1.24429(16) 0.0511(10) Uani 1 1 d G
C4 C 0.7301(2) 0.66704(18) 1.17114(17) 0.0515(10) Uani 1 1 d G
C5 C 0.64303(19) 0.69769(19) 1.12393(16) 0.0570(11) Uani 1 1 d G
C6 C 0.5181(3) 0.8133(4) 1.1403(4) 0.0971(19) Uani 1 1 d .
H6A H 0.4738 0.7768 1.1568 0.146 Uiso 1 1 calc R
H6B H 0.5000 0.8181 1.0833 0.146 Uiso 1 1 calc R
H6C H 0.5218 0.8750 1.1631 0.146 Uiso 1 1 calc R
C7 C 0.6653(4) 0.8350(4) 1.3111(3) 0.0873(17) Uani 1 1 d .
H7A H 0.6372 0.7968 1.3429 0.131 Uiso 1 1 calc R
H7B H 0.6271 0.8883 1.2913 0.131 Uiso 1 1 calc R
H7C H 0.7240 0.8561 1.3431 0.131 Uiso 1 1 calc R
C8 C 0.8348(3) 0.7033(3) 1.3125(3) 0.0736(13) Uani 1 1 d .
H8A H 0.8240 0.6547 1.3467 0.110 Uiso 1 1 calc R
H8B H 0.8490 0.7609 1.3419 0.110 Uiso 1 1 calc R
H8C H 0.8852 0.6858 1.2928 0.110 Uiso 1 1 calc R
C9 C 0.7853(4) 0.5878(3) 1.1521(3) 0.0833(16) Uani 1 1 d .
H9A H 0.7664 0.5297 1.1704 0.125 Uiso 1 1 calc R
H9B H 0.8490 0.5982 1.1782 0.125 Uiso 1 1 calc R
H9C H 0.7759 0.5847 1.0956 0.125 Uiso 1 1 calc R
C10 C 0.5952(4) 0.6636(4) 1.0421(3) 0.0901(17) Uani 1 1 d .
H10A H 0.5580 0.6102 1.0456 0.135 Uiso 1 1 calc R
H10B H 0.6397 0.6458 1.0154 0.135 Uiso 1 1 calc R
H10C H 0.5572 0.7127 1.0128 0.135 Uiso 1 1 calc R
C11 C 0.88591(19) 1.08161(18) 1.21808(17) 0.0507(9) Uani 1 1 d G
C12 C 0.93055(19) 1.07218(18) 1.15762(16) 0.0511(9) Uani 1 1 d G
C13 C 0.98927(18) 0.99301(19) 1.17617(18) 0.0535(10) Uani 1 1 d G
C14 C 0.98092(19) 0.95352(18) 1.24807(17) 0.0598(11) Uani 1 1 d G
C15 C 0.9170(2) 1.0083(2) 1.27399(16) 0.0585(11) Uani 1 1 d G
C16 C 0.8248(4) 1.1609(3) 1.2262(4) 0.0847(16) Uani 1 1 d .
H16A H 0.8611 1.2109 1.2561 0.127 Uiso 1 1 calc R
H16B H 0.7820 1.1393 1.2533 0.127 Uiso 1 1 calc R
H16C H 0.7922 1.1836 1.1743 0.127 Uiso 1 1 calc R
C17 C 0.9178(3) 1.1341(3) 1.0863(3) 0.0737(13) Uani 1 1 d .
H17A H 0.9602 1.1855 1.0991 0.111 Uiso 1 1 calc R
H17B H 0.8564 1.1581 1.0706 0.111 Uiso 1 1 calc R
H17C H 0.9286 1.0985 1.0433 0.111 Uiso 1 1 calc R
C18 C 1.0520(4) 0.9588(4) 1.1299(4) 0.0963(19) Uani 1 1 d .
H18A H 1.1101 0.9896 1.1487 0.144 Uiso 1 1 calc R
H18B H 1.0257 0.9726 1.0745 0.144 Uiso 1 1 calc R
H18C H 1.0602 0.8921 1.1368 0.144 Uiso 1 1 calc R
C19 C 1.0392(4) 0.8765(3) 1.2955(3) 0.099(2) Uani 1 1 d .
H19A H 1.0934 0.9032 1.3309 0.148 Uiso 1 1 calc R
H19B H 1.0561 0.8333 1.2599 0.148 Uiso 1 1 calc R
H19C H 1.0054 0.8438 1.3258 0.148 Uiso 1 1 calc R
C20 C 0.8902(4) 0.9933(4) 1.3491(3) 0.0949(19) Uani 1 1 d .
H20A H 0.9306 1.0283 1.3916 0.142 Uiso 1 1 calc R
H20B H 0.8944 0.9277 1.3623 0.142 Uiso 1 1 calc R
H20C H 0.8285 1.0144 1.3415 0.142 Uiso 1 1 calc R
C23 C 0.8836(3) 0.7661(3) 1.0455(2) 0.0588(11) Uani 1 1 d .
H23A H 0.8259 0.7389 1.0152 0.071 Uiso 1 1 calc R
H23B H 0.8943 0.8222 1.0180 0.071 Uiso 1 1 calc R
C24 C 0.9598(4) 0.6969(4) 1.0509(3) 0.0903(17) Uani 1 1 d .
H24A H 0.9622 0.6810 0.9983 0.136 Uiso 1 1 calc R
H24B H 0.9488 0.6411 1.0776 0.136 Uiso 1 1 calc R
H24C H 1.0169 0.7243 1.0802 0.136 Uiso 1 1 calc R
C21 C 0.6380(3) 1.0307(3) 1.0949(3) 0.0698(13) Uani 1 1 d .
H21A H 0.6736 1.0731 1.0721 0.084 Uiso 1 1 calc R
H21B H 0.6052 0.9880 1.0535 0.084 Uiso 1 1 calc R
C22 C 0.5705(4) 1.0863(4) 1.1253(4) 0.1029(19) Uani 1 1 d .
H22A H 0.5308 1.1209 1.0822 0.154 Uiso 1 1 calc R
H22B H 0.6030 1.1292 1.1657 0.154 Uiso 1 1 calc R
H22C H 0.5349 1.0442 1.1472 0.154 Uiso 1 1 calc R
C25 C 0.7327(3) 0.9103(3) 1.0059(2) 0.0452(9) Uani 1 1 d .
C26 C 0.6897(3) 0.9293(3) 0.9206(2) 0.0489(9) Uani 1 1 d .
H26A H 0.6524 0.8832 0.8904 0.059 Uiso 1 1 calc R
C27 C 0.7013(3) 1.0085(3) 0.8846(2) 0.0496(9) Uani 1 1 d .
H27A H 0.7415 1.0522 0.9153 0.059 Uiso 1 1 calc R
C28 C 0.6573(3) 1.0344(3) 0.8015(2) 0.0497(9) Uani 1 1 d .
C29 C 0.5896(3) 0.9787(3) 0.7517(2) 0.0596(11) Uani 1 1 d .
H29A H 0.5729 0.9221 0.7702 0.072 Uiso 1 1 calc R
C30 C 0.5473(3) 1.0075(4) 0.6747(3) 0.0747(14) Uani 1 1 d .
H30A H 0.4998 0.9721 0.6424 0.090 Uiso 1 1 calc R
C31 C 0.5753(4) 1.0876(5) 0.6463(3) 0.0912(17) Uani 1 1 d .
H31A H 0.5491 1.1050 0.5936 0.109 Uiso 1 1 calc R
C32 C 0.6412(4) 1.1424(4) 0.6944(3) 0.0951(18) Uani 1 1 d .
H32A H 0.6591 1.1974 0.6744 0.114 Uiso 1 1 calc R
C33 C 0.6820(3) 1.1176(3) 0.7725(3) 0.0702(13) Uani 1 1 d .
H33A H 0.7257 1.1566 0.8054 0.084 Uiso 1 1 calc R
F1 F 0.6858(4) 0.3519(4) 0.8774(2) 0.187(2) Uani 1 1 d .
F2 F 0.8198(3) 0.3175(4) 0.9565(4) 0.203(3) Uani 1 1 d .
F3 F 0.7573(4) 0.4534(3) 0.9654(3) 0.188(2) Uani 1 1 d .
F4 F 0.6370(3) 0.3826(4) 0.9784(3) 0.189(2) Uani 1 1 d .
F5 F 0.7008(4) 0.2461(3) 0.9720(3) 0.188(2) Uani 1 1 d .
F6 F 0.7698(3) 0.3454(4) 1.0595(2) 0.1707(19) Uani 1 1 d .

loop_
_atom_site_aniso_label
_atom_site_aniso_U_11
_atom_site_aniso_U_22
_atom_site_aniso_U_33
_atom_site_aniso_U_23
_atom_site_aniso_U_13
_atom_site_aniso_U_12
P1 0.0657(9) 0.1051(11) 0.0680(9) 0.0027(8) 0.0175(7) -0.0021(8)
Fe1 0.0366(3) 0.0429(3) 0.0410(3) 0.0024(2) 0.0082(2) -0.0013(2)
Fe2 0.0360(3) 0.0414(3) 0.0389(3) 0.0009(2) 0.0065(2) -0.0004(2)
S2 0.0392(5) 0.0445(5) 0.0407(5) 0.0011(4) 0.0083(4) 0.0043(4)
S1 0.0446(6) 0.0468(5) 0.0580(6) 0.0003(4) 0.0186(5) 0.0036(4)
O1 0.0439(15) 0.0531(14) 0.0418(14) 0.0040(12) 0.0024(12) -0.0048(12)
O2 0.0407(14) 0.0502(14) 0.0425(14) 0.0060(12) 0.0056(12) -0.0009(11)
C1 0.042(2) 0.060(2) 0.073(3) 0.008(2) 0.019(2) -0.0107(19)
C2 0.062(3) 0.056(2) 0.059(3) 0.004(2) 0.029(2) -0.010(2)
C3 0.051(2) 0.055(2) 0.046(2) 0.0120(19) 0.0123(19) -0.0100(19)
C4 0.057(3) 0.040(2) 0.058(2) 0.0031(18) 0.017(2) -0.0077(17)
C5 0.060(3) 0.053(2) 0.052(2) 0.0052(19) 0.006(2) -0.0219(19)
C6 0.045(3) 0.097(4) 0.148(6) 0.021(4) 0.025(3) -0.001(3)
C7 0.117(5) 0.087(3) 0.081(4) -0.006(3) 0.065(4) -0.007(3)
C8 0.076(3) 0.081(3) 0.053(3) 0.024(2) 0.001(2) -0.012(2)
C9 0.098(4) 0.047(2) 0.117(5) 0.002(3) 0.050(4) -0.002(2)
C10 0.100(4) 0.088(3) 0.065(3) -0.001(3) -0.004(3) -0.043(3)
C11 0.049(2) 0.045(2) 0.057(2) -0.0067(19) 0.014(2) -0.0095(17)
C12 0.048(2) 0.053(2) 0.049(2) 0.0033(18) 0.0095(19) -0.0133(18)
C13 0.033(2) 0.060(2) 0.064(3) -0.004(2) 0.0076(19) -0.0096(17)
C14 0.050(2) 0.050(2) 0.062(3) 0.001(2) -0.012(2) -0.0067(19)
C15 0.071(3) 0.056(2) 0.042(2) -0.0033(19) 0.006(2) -0.022(2)
C16 0.082(4) 0.052(3) 0.127(5) -0.021(3) 0.041(3) -0.006(2)
C17 0.074(3) 0.071(3) 0.071(3) 0.018(2) 0.013(3) -0.020(2)
C18 0.064(3) 0.096(4) 0.140(5) -0.038(4) 0.047(4) -0.016(3)
C19 0.083(4) 0.071(3) 0.101(4) 0.010(3) -0.041(3) 0.000(3)
C20 0.140(5) 0.099(4) 0.047(3) -0.022(3) 0.029(3) -0.055(4)
C23 0.064(3) 0.068(3) 0.048(2) -0.006(2) 0.021(2) 0.009(2)
C24 0.093(4) 0.097(4) 0.090(4) -0.006(3) 0.041(3) 0.036(3)
C21 0.058(3) 0.066(3) 0.084(3) 0.011(2) 0.019(3) 0.019(2)
C22 0.069(4) 0.097(4) 0.144(6) 0.008(4) 0.033(4) 0.039(3)
C25 0.043(2) 0.050(2) 0.041(2) 0.0017(17) 0.0087(18) 0.0082(18)
C26 0.045(2) 0.056(2) 0.042(2) -0.0018(18) 0.0069(18) -0.0025(17)
C27 0.049(2) 0.056(2) 0.043(2) 0.0006(18) 0.0108(19) 0.0011(18)
C28 0.046(2) 0.058(2) 0.044(2) 0.0055(19) 0.0116(19) 0.0129(18)
C29 0.061(3) 0.074(3) 0.041(2) 0.001(2) 0.011(2) 0.012(2)
C30 0.064(3) 0.107(4) 0.045(3) -0.006(3) 0.002(2) 0.018(3)
C31 0.095(4) 0.121(5) 0.052(3) 0.031(3) 0.013(3) 0.029(4)
C32 0.105(5) 0.104(4) 0.075(4) 0.041(3) 0.024(4) 0.013(4)
C33 0.069(3) 0.076(3) 0.063(3) 0.020(2) 0.014(2) 0.008(2)
F1 0.232(6) 0.244(6) 0.069(2) 0.001(3) 0.017(3) 0.056(4)
F2 0.123(4) 0.270(6) 0.252(6) 0.074(5) 0.111(4) 0.074(4)
F3 0.239(6) 0.119(3) 0.224(6) -0.008(3) 0.095(5) -0.039(3)
F4 0.113(3) 0.300(7) 0.172(4) 0.060(4) 0.070(3) 0.072(4)
F5 0.195(5) 0.130(4) 0.210(5) 0.024(3) 0.008(4) -0.057(3)
F6 0.144(4) 0.266(6) 0.077(2) 0.001(3) -0.010(2) -0.023(4)

loop_
_atom_type_symbol
_atom_type_description
_atom_type_scat_dispersion_real
_atom_type_scat_dispersion_imag
_atom_type_scat_source
C C 0.0033 0.0016 'International Tables Vol C Tables 4.2.6.8 and 6.1.1.4'
H H 0.0000 0.0000 'International Tables Vol C Tables 4.2.6.8 and 6.1.1.4'
O O 0.0106 0.0060 'International Tables Vol C Tables 4.2.6.8 and 6.1.1.4'
F F 0.0171 0.0103 'International Tables Vol C Tables 4.2.6.8 and 6.1.1.4'
P P 0.1023 0.0942 'International Tables Vol C Tables 4.2.6.8 and 6.1.1.4'
S S 0.1246 0.1234 'International Tables Vol C Tables 4.2.6.8 and 6.1.1.4'
Fe Fe 0.3463 0.8444 'International Tables Vol C Tables 4.2.6.8 and 6.1.1.4'

loop_
_geom_angle_atom_site_label_1
_geom_angle_atom_site_label_2
_geom_angle_atom_site_label_3
_geom_angle
F3 P1 F1 89.7(3)
F3 P1 F2 90.9(3)
F1 P1 F2 90.6(3)
F3 P1 F4 89.3(3)
F1 P1 F4 88.7(3)
F2 P1 F4 179.3(3)
F3 P1 F6 92.2(3)
F1 P1 F6 177.7(3)
F2 P1 F6 90.7(3)
F4 P1 F6 90.0(3)
F3 P1 F5 179.1(3)
F1 P1 F5 91.1(3)
F2 P1 F5 89.5(3)
F4 P1 F5 90.4(3)
F6 P1 F5 87.0(3)
O1 Fe1 C1 102.48(11)
O1 Fe1 C2 140.96(12)
C1 Fe1 C2 39.26(6)
O1 Fe1 C5 88.43(11)
C1 Fe1 C5 39.16(6)
C2 Fe1 C5 65.59(9)
O1 Fe1 C3 150.81(11)
C1 Fe1 C3 65.54(9)
C2 Fe1 C3 39.04(6)
C5 Fe1 C3 65.28(9)
O1 Fe1 C4 112.28(11)
C1 Fe1 C4 65.43(9)
C2 Fe1 C4 65.35(9)
C5 Fe1 C4 38.88(6)
C3 Fe1 C4 38.81(6)
O1 Fe1 S1 89.95(8)
C1 Fe1 S1 96.12(8)
C2 Fe1 S1 87.98(8)
C5 Fe1 S1 133.07(9)
C3 Fe1 S1 116.94(8)
C4 Fe1 S1 153.17(8)
O1 Fe1 S2 89.77(8)
C1 Fe1 S2 153.69(8)
C2 Fe1 S2 127.91(9)
C5 Fe1 S2 119.67(9)
C3 Fe1 S2 92.53(8)
C4 Fe1 S2 88.43(8)
S1 Fe1 S2 107.22(4)
O1 Fe1 Fe2 85.05(7)
C1 Fe1 Fe2 149.46(8)
C2 Fe1 Fe2 123.44(8)
C5 Fe1 Fe2 170.55(8)
C3 Fe1 Fe2 119.24(8)
C4 Fe1 Fe2 139.10(8)
S1 Fe1 Fe2 53.91(3)
S2 Fe1 Fe2 53.59(3)
O2 Fe2 C13 102.96(11)
O2 Fe2 C14 141.53(11)
C13 Fe2 C14 39.38(6)
O2 Fe2 C12 88.86(10)
C13 Fe2 C12 39.31(6)
C14 Fe2 C12 65.80(9)
O2 Fe2 C15 151.26(10)
C13 Fe2 C15 65.70(9)
C14 Fe2 C15 39.09(6)
C12 Fe2 C15 65.43(9)
O2 Fe2 C11 112.63(11)
C13 Fe2 C11 65.62(9)
C14 Fe2 C11 65.47(9)
C12 Fe2 C11 38.98(6)
C15 Fe2 C11 38.85(6)
O2 Fe2 S2 90.06(8)
C13 Fe2 S2 97.05(8)
C14 Fe2 S2 88.34(8)
C12 Fe2 S2 134.24(8)
C15 Fe2 S2 116.80(8)
C11 Fe2 S2 153.52(9)
O2 Fe2 S1 89.12(8)
C13 Fe2 S1 153.00(8)
C14 Fe2 S1 127.89(9)
C12 Fe2 S1 118.60(8)
C15 Fe2 S1 92.17(9)
C11 Fe2 S1 87.48(8)
S2 Fe2 S1 107.12(4)
O2 Fe2 Fe1 84.61(7)
C13 Fe2 Fe1 150.38(8)
C14 Fe2 Fe1 123.76(8)
C12 Fe2 Fe1 169.71(8)
C15 Fe2 Fe1 118.74(8)
C11 Fe2 Fe1 138.02(8)
S2 Fe2 Fe1 53.91(3)
S1 Fe2 Fe1 53.50(3)
C23 S2 Fe2 113.79(14)
C23 S2 Fe1 112.04(15)
Fe2 S2 Fe1 72.50(3)
C21 S1 Fe1 115.02(16)
C21 S1 Fe2 111.71(15)
Fe1 S1 Fe2 72.59(3)
C25 O1 Fe1 122.2(2)
C25 O2 Fe2 122.1(2)
C2 C1 C5 108.0
C2 C1 C6 127.2(3)
C5 C1 C6 124.8(3)
C2 C1 Fe1 70.56(10)
C5 C1 Fe1 70.99(10)
C6 C1 Fe1 126.4(3)
C1 C2 C3 108.0
C1 C2 C7 125.6(3)
C3 C2 C7 125.9(3)
C1 C2 Fe1 70.18(10)
C3 C2 Fe1 71.17(10)
C7 C2 Fe1 130.8(2)
C4 C3 C2 108.0
C4 C3 C8 125.7(3)
C2 C3 C8 126.2(3)
C4 C3 Fe1 70.83(10)
C2 C3 Fe1 69.79(10)
C8 C3 Fe1 126.9(2)
C5 C4 C3 108.0
C5 C4 C9 126.3(3)
C3 C4 C9 125.3(3)
C5 C4 Fe1 70.02(10)
C3 C4 Fe1 70.36(10)
C9 C4 Fe1 130.9(2)
C4 C5 C1 108.0
C4 C5 C10 125.5(3)
C1 C5 C10 126.4(3)
C4 C5 Fe1 71.10(10)
C1 C5 Fe1 69.84(10)
C10 C5 Fe1 124.4(2)
C1 C6 H6A 109.5
C1 C6 H6B 109.5
H6A C6 H6B 109.5
C1 C6 H6C 109.5
H6A C6 H6C 109.5
H6B C6 H6C 109.5
C2 C7 H7A 109.5
C2 C7 H7B 109.5
H7A C7 H7B 109.5
C2 C7 H7C 109.5
H7A C7 H7C 109.5
H7B C7 H7C 109.5
C3 C8 H8A 109.5
C3 C8 H8B 109.5
H8A C8 H8B 109.5
C3 C8 H8C 109.5
H8A C8 H8C 109.5
H8B C8 H8C 109.5
C4 C9 H9A 109.5
C4 C9 H9B 109.5
H9A C9 H9B 109.5
C4 C9 H9C 109.5
H9A C9 H9C 109.5
H9B C9 H9C 109.5
C5 C10 H10A 109.5
C5 C10 H10B 109.5
H10A C10 H10B 109.5
C5 C10 H10C 109.5
H10A C10 H10C 109.5
H10B C10 H10C 109.5
C12 C11 C15 108.0
C12 C11 C16 125.8(3)
C15 C11 C16 125.9(3)
C12 C11 Fe2 69.80(10)
C15 C11 Fe2 70.42(10)
C16 C11 Fe2 130.4(3)
C13 C12 C11 108.0
C13 C12 C17 125.7(3)
C11 C12 C17 126.3(3)
C13 C12 Fe2 69.74(10)
C11 C12 Fe2 71.21(10)
C17 C12 Fe2 124.3(2)
C14 C13 C12 108.0
C14 C13 C18 125.7(3)
C12 C13 C18 126.3(3)
C14 C13 Fe2 70.65(10)
C12 C13 Fe2 70.95(10)
C18 C13 Fe2 125.7(3)
C13 C14 C15 108.0
C13 C14 C19 126.3(3)
C15 C14 C19 125.1(3)
C13 C14 Fe2 69.97(10)
C15 C14 Fe2 71.26(10)
C19 C14 Fe2 131.2(2)
C11 C15 C14 108.0
C11 C15 C20 126.1(3)
C14 C15 C20 125.8(3)
C11 C15 Fe2 70.74(10)
C14 C15 Fe2 69.65(10)
C20 C15 Fe2 127.1(3)
C11 C16 H16A 109.5
C11 C16 H16B 109.5
H16A C16 H16B 109.5
C11 C16 H16C 109.5
H16A C16 H16C 109.5
H16B C16 H16C 109.5
C12 C17 H17A 109.5
C12 C17 H17B 109.5
H17A C17 H17B 109.5
C12 C17 H17C 109.5
H17A C17 H17C 109.5
H17B C17 H17C 109.5
C13 C18 H18A 109.5
C13 C18 H18B 109.5
H18A C18 H18B 109.5
C13 C18 H18C 109.5
H18A C18 H18C 109.5
H18B C18 H18C 109.5
C14 C19 H19A 109.5
C14 C19 H19B 109.5
H19A C19 H19B 109.5
C14 C19 H19C 109.5
H19A C19 H19C 109.5
H19B C19 H19C 109.5
C15 C20 H20A 109.5
C15 C20 H20B 109.5
H20A C20 H20B 109.5
C15 C20 H20C 109.5
H20A C20 H20C 109.5
H20B C20 H20C 109.5
C24 C23 S2 110.5(3)
C24 C23 H23A 109.5
S2 C23 H23A 109.5
C24 C23 H23B 109.5
S2 C23 H23B 109.5
H23A C23 H23B 108.1
C23 C24 H24A 109.5
C23 C24 H24B 109.5
H24A C24 H24B 109.5
C23 C24 H24C 109.5
H24A C24 H24C 109.5
H24B C24 H24C 109.5
C22 C21 S1 110.4(4)
C22 C21 H21A 109.6
S1 C21 H21A 109.6
C22 C21 H21B 109.6
S1 C21 H21B 109.6
H21A C21 H21B 108.1
C21 C22 H22A 109.5
C21 C22 H22B 109.5
H22A C22 H22B 109.5
C21 C22 H22C 109.5
H22A C22 H22C 109.5
H22B C22 H22C 109.5
O1 C25 O2 126.0(3)
O1 C25 C26 114.9(3)
O2 C25 C26 119.0(3)
C27 C26 C25 123.8(4)
C27 C26 H26A 118.1
C25 C26 H26A 118.1
C26 C27 C28 126.9(4)
C26 C27 H27A 116.6
C28 C27 H27A 116.6
C29 C28 C33 119.1(4)
C29 C28 C27 121.9(4)
C33 C28 C27 119.0(4)
C28 C29 C30 120.0(4)
C28 C29 H29A 120.0
C30 C29 H29A 120.0
C29 C30 C31 119.9(5)
C29 C30 H30A 120.1
C31 C30 H30A 120.1
C32 C31 C30 120.5(5)
C32 C31 H31A 119.8
C30 C31 H31A 119.8
C31 C32 C33 121.0(5)
C31 C32 H32A 119.5
C33 C32 H32A 119.5
C32 C33 C28 119.4(5)
C32 C33 H33A 120.3
C28 C33 H33A 120.3

loop_
_geom_bond_atom_site_label_1
_geom_bond_atom_site_label_2
_geom_bond_distance
P1 F3 1.536(4)
P1 F1 1.537(4)
P1 F2 1.524(4)
P1 F4 1.538(4)
P1 F6 1.549(4)
P1 F5 1.548(4)
Fe1 O1 1.963(3)
Fe1 C1 2.109(3)
Fe1 C2 2.114(3)
Fe1 C5 2.124(3)
Fe1 C3 2.132(3)
Fe1 C4 2.138(3)
Fe1 S1 2.2068(11)
Fe1 S2 2.2194(11)
Fe1 Fe2 2.6195(7)
Fe2 O2 1.978(2)
Fe2 C13 2.100(3)
Fe2 C14 2.109(3)
Fe2 C12 2.116(3)
Fe2 C15 2.130(3)
Fe2 C11 2.134(3)
Fe2 S2 2.2104(10)
Fe2 S1 2.2184(11)
S2 C23 1.836(4)
S1 C21 1.841(4)
O1 C25 1.274(4)
O2 C25 1.268(4)
C1 C2 1.419(2)
C1 C5 1.419(2)
C1 C6 1.507(5)
C2 C3 1.419(2)
C2 C7 1.506(5)
C3 C4 1.419(2)
C3 C8 1.492(5)
C4 C5 1.419(2)
C4 C9 1.501(5)
C5 C10 1.494(5)
C6 H6A 0.9600
C6 H6B 0.9600
C6 H6C 0.9600
C7 H7A 0.9600
C7 H7B 0.9600
C7 H7C 0.9600
C8 H8A 0.9600
C8 H8B 0.9600
C8 H8C 0.9600
C9 H9A 0.9600
C9 H9B 0.9600
C9 H9C 0.9600
C10 H10A 0.9600
C10 H10B 0.9600
C10 H10C 0.9600
C11 C12 1.4182(19)
C11 C15 1.4183(19)
C11 C16 1.496(5)
C12 C13 1.4182(19)
C12 C17 1.497(5)
C13 C14 1.4181(19)
C13 C18 1.499(5)
C14 C15 1.4183(19)
C14 C19 1.505(5)
C15 C20 1.500(5)
C16 H16A 0.9600
C16 H16B 0.9600
C16 H16C 0.9600
C17 H17A 0.9600
C17 H17B 0.9600
C17 H17C 0.9600
C18 H18A 0.9600
C18 H18B 0.9600
C18 H18C 0.9600
C19 H19A 0.9600
C19 H19B 0.9600
C19 H19C 0.9600
C20 H20A 0.9600
C20 H20B 0.9600
C20 H20C 0.9600
C23 C24 1.506(6)
C23 H23A 0.9700
C23 H23B 0.9700
C24 H24A 0.9600
C24 H24B 0.9600
C24 H24C 0.9600
C21 C22 1.509(6)
C21 H21A 0.9700
C21 H21B 0.9700
C22 H22A 0.9600
C22 H22B 0.9600
C22 H22C 0.9600
C25 C26 1.477(5)
C26 C27 1.327(5)
C26 H26A 0.9300
C27 C28 1.468(5)
C27 H27A 0.9300
C28 C29 1.395(6)
C28 C33 1.383(6)
C29 C30 1.382(6)
C29 H29A 0.9300
C30 C31 1.360(7)
C30 H30A 0.9300
C31 C32 1.360(8)
C31 H31A 0.9300
C32 C33 1.379(7)
C32 H32A 0.9300
C33 H33A 0.9300
